data_7062766
loop_
_publ_author_name
'Singh, Aditi'
'Seikh, Liton'
'Dey, Sanchaita'
'Lahiri, Goutam Kumar'

_publ_section_title
;
 Ruthenium-hydride-mediated stabilisation of the azo anion radical of
 azobis(benzothiazole) and its reversible electron-reservoir feature
;
_journal_issue 42
_journal_name_full 'New Journal of Chemistry'
_journal_page_first 19428
_journal_page_last 19438
_journal_paper_doi 10.1039/D3NJ04221A
_journal_volume 47
_journal_year 2023
_chemical_formula_moiety 'C51 H38 Cl N4 O P2 Ru S2, 0.8(Cl O4)'
_chemical_formula_sum 'C51 H38 Cl1.8 N4 O4.2 P2 Ru S2'
_chemical_formula_weight 1064.99
_chemical_name_systematic C51H38Cl2N4O5P2RuS2
_space_group_crystal_system orthorhombic
_space_group_IT_number 61
_space_group_name_Hall '-P 2ac 2ab'
_space_group_name_H-M_alt 'P b c a'
_atom_sites_solution_hydrogens geom
_atom_sites_solution_primary dual
_audit_creation_date 2023-09-26
_audit_creation_method
;
Olex2 1.3
(compiled 2020.11.12 svn.r5f609507 for OlexSys, GUI svn.r6408)
;
_audit_update_record
;
2023-09-26 deposited with the CCDC.	2023-09-27 downloaded from the CCDC.
;
_cell_angle_alpha 90
_cell_angle_beta 90
_cell_angle_gamma 90
_cell_formula_units_Z 8
_cell_length_a 19.4970(3)
_cell_length_b 14.2023(2)
_cell_length_c 32.8171(5)
_cell_measurement_reflns_used 40908
_cell_measurement_temperature 150.00(10)
_cell_measurement_theta_max 26.9370
_cell_measurement_theta_min 1.6210
_cell_volume 9087.1(2)
_computing_cell_refinement 'CrysAlisPro 1.171.41.93a (Rigaku OD, 2020)'
_computing_data_collection 'CrysAlisPro 1.171.41.93a (Rigaku OD, 2020)'
_computing_data_reduction 'CrysAlisPro 1.171.41.93a (Rigaku OD, 2020)'
_computing_molecular_graphics 'Olex2 1.3 (Dolomanov et al., 2009)'
_computing_publication_material 'Olex2 1.3 (Dolomanov et al., 2009)'
_computing_structure_refinement 'SHELXL 2018/3 (Sheldrick, 2015)'
_computing_structure_solution 'SHELXT 2018/2 (Sheldrick, 2018)'
_diffrn_ambient_environment N~2~
_diffrn_ambient_temperature 150.00(10)
_diffrn_detector 'CCD plate'
_diffrn_measured_fraction_theta_full 1.000
_diffrn_measured_fraction_theta_max 1.000
_diffrn_measurement_details
;
List of Runs (angles in degrees, time in seconds):

  # Type    Start    End  Width  t~exp~   \w     \q     \k     \f   Frames
#--------------------------------------------------------------------------
  1  \f   -339.92  20.08   0.80    2.00  15.81  -9.84 -59.25    --   450
  2  \w    -65.46   0.14   0.80    2.00    --  -19.34  94.56 145.16   82
  3  \w    -60.88  -0.08   0.80    2.00    --  -14.77  94.56 -34.84   76
  4  \w   -100.81  15.19   0.80    2.00    --   -9.84 -59.25 -51.92  145
  5  \w   -100.81  15.19   0.80    2.00    --   -9.84 -59.25 164.08  145
  6  \w    -65.46   0.14   0.80    2.00    --  -19.34  94.56  73.16   82
  7  \f   -349.73  10.27   0.80    2.00   6.61  -9.84 -31.50    --   450
  8  \w    -65.46   0.14   0.80    2.00    --  -19.34  94.56   1.16   82
  9  \f    -10.27 349.73   0.80    2.00  81.02  -9.84  31.50    --   450
 10  \w    -51.04   0.16   0.80    2.00    --   -4.92  94.56 -34.84   64
;
_diffrn_measurement_device 'abstract diffractometer'
_diffrn_measurement_device_type 'Saxi-CrysAlisPro-abstract goniometer imported SAXI images'
_diffrn_measurement_method '\w and \f scans'
_diffrn_orient_matrix_type 'CrysAlisPro convention (1999,Acta A55,543-557)'
_diffrn_orient_matrix_UB_11 0.0047685000
_diffrn_orient_matrix_UB_12 0.0279876000
_diffrn_orient_matrix_UB_13 -0.0176828000
_diffrn_orient_matrix_UB_21 0.0355551000
_diffrn_orient_matrix_UB_22 0.0032448000
_diffrn_orient_matrix_UB_23 0.0043387000
_diffrn_orient_matrix_UB_31 0.0060245000
_diffrn_orient_matrix_UB_32 -0.0412475000
_diffrn_orient_matrix_UB_33 -0.0116443000
_diffrn_radiation_monochromator graphite
_diffrn_radiation_probe x-ray
_diffrn_radiation_type 'Mo K\a'
_diffrn_radiation_wavelength 0.71073
_diffrn_reflns_av_R_equivalents 0.1580
_diffrn_reflns_av_unetI/netI 0.0293
_diffrn_reflns_Laue_measured_fraction_full 1.000
_diffrn_reflns_Laue_measured_fraction_max 1.000
_diffrn_reflns_limit_h_max 23
_diffrn_reflns_limit_h_min -23
_diffrn_reflns_limit_k_max 16
_diffrn_reflns_limit_k_min -16
_diffrn_reflns_limit_l_max 39
_diffrn_reflns_limit_l_min -39
_diffrn_reflns_number 390312
_diffrn_reflns_point_group_measured_fraction_full 1.000
_diffrn_reflns_point_group_measured_fraction_max 1.000
_diffrn_reflns_theta_full 24.996
_diffrn_reflns_theta_max 24.996
_diffrn_reflns_theta_min 1.622
_diffrn_source 'fine-focus sealed X-ray tube'
_diffrn_source_type 'Enhance (Mo) X-ray Source'
_exptl_absorpt_coefficient_mu 0.666
_exptl_absorpt_correction_T_max 1.00000
_exptl_absorpt_correction_T_min 0.45731
_exptl_absorpt_correction_type multi-scan
_exptl_absorpt_process_details
;
CrysAlisPro 1.171.41.93a (Rigaku Oxford Diffraction, 2020)
Empirical absorption correction using spherical harmonics,
implemented in SCALE3 ABSPACK scaling algorithm.
;
_exptl_crystal_colour 'metallic dark pink'
_exptl_crystal_colour_lustre metallic
_exptl_crystal_colour_modifier dark
_exptl_crystal_colour_primary pink
_exptl_crystal_density_diffrn 1.557
_exptl_crystal_description needle
_exptl_crystal_F_000 4338
_exptl_crystal_size_max 0.12
_exptl_crystal_size_mid 0.08
_exptl_crystal_size_min 0.05
_refine_diff_density_max 1.505
_refine_diff_density_min -0.701
_refine_diff_density_rms 0.075
_refine_ls_extinction_method none
_refine_ls_goodness_of_fit_ref 1.065
_refine_ls_hydrogen_treatment constr
_refine_ls_matrix_type full
_refine_ls_number_parameters 604
_refine_ls_number_reflns 8003
_refine_ls_number_restraints 0
_refine_ls_restrained_S_all 1.065
_refine_ls_R_factor_all 0.0524
_refine_ls_R_factor_gt 0.0410
_refine_ls_shift/su_max 0.001
_refine_ls_shift/su_mean 0.000
_refine_ls_structure_factor_coef Fsqd
_refine_ls_weighting_details 'w=1/[\s^2^(Fo^2^)+(0.0421P)^2^+17.3334P] where P=(Fo^2^+2Fc^2^)/3'
_refine_ls_weighting_scheme calc
_refine_ls_wR_factor_gt 0.0966
_refine_ls_wR_factor_ref 0.1026
_reflns_Friedel_coverage 0.000
_reflns_number_gt 6682
_reflns_number_total 8003
_reflns_threshold_expression 'I > 2\s(I)'
_cod_data_source_file d3nj04221a2.cif
_cod_data_source_block '[1]ClO4'
_cod_depositor_comments 'Adding full bibliography for 7062764--7062766.cif.'
_cod_original_formula_sum 'C51 H38 Cl1.80 N4 O4.20 P2 Ru S2'
_cod_database_code 7062766
_shelx_shelxl_version_number 2018/3
_shelx_space_group_comment
;
The symmetry employed for this shelxl refinement is uniquely defined
by the following loop, which should always be used as a source of
symmetry information in preference to the above space-group names.
They are only intended as comments.
;
_shelx_estimated_absorpt_t_max 0.967
_shelx_estimated_absorpt_t_min 0.924
_reflns_odcompleteness_completeness 89.70
_reflns_odcompleteness_iscentric 1
_reflns_odcompleteness_theta 36.91
_olex2_refinement_description
;
1. Fixed Uiso
 At 1.2 times of:
  All C(H) groups
2. Others
 Fixed Sof: Cl2(0.8) O3(0.8) O2(0.8) O4(0.8) O5(0.8)
3.a Aromatic/amide H refined with riding coordinates:
 C45(H45), C7(H7), C44(H44), C47(H47), C51(H51), C39(H39), C11(H11), C12(H12),
 C37(H37), C38(H38), C48(H48), C17(H17), C6(H6), C41(H41), C13(H13), C14(H14),
 C30(H30), C5(H5), C49(H49), C4(H4), C33(H33), C50(H50), C21(H21), C43(H43),
 C27(H27), C29(H29), C36(H36), C35(H35), C26(H26), C31(H31), C18(H18), C23(H23),
  C20(H20), C42(H42), C32(H32), C19(H19), C25(H25), C24(H24)
;
_olex2_submission_special_instructions 'No special instructions were received'
_oxdiff_exptl_absorpt_empirical_details
;
Empirical correction (ABSPACK) includes:
- Absorption correction using spherical harmonics
- Frame scaling
;
_oxdiff_exptl_absorpt_empirical_full_max 1.595
_oxdiff_exptl_absorpt_empirical_full_min 0.526

loop_
_space_group_symop_operation_xyz
'x, y, z'
'-x+1/2, -y, z+1/2'
'-x, y+1/2, -z+1/2'
'x+1/2, -y+1/2, -z'
'-x, -y, -z'
'x-1/2, y, -z-1/2'
'x, -y-1/2, z-1/2'
'-x-1/2, y-1/2, z'

loop_
_atom_site_label
_atom_site_type_symbol
_atom_site_fract_x
_atom_site_fract_y
_atom_site_fract_z
_atom_site_U_iso_or_equiv
_atom_site_adp_type
_atom_site_occupancy
_atom_site_site_symmetry_order
_atom_site_calc_flag
_atom_site_refinement_flags_posn
_atom_site_refinement_flags_adp
_atom_site_refinement_flags_occupancy
_atom_site_disorder_assembly
_atom_site_disorder_group
Ru1 Ru 0.45774(2) 0.45351(2) 0.34992(2) 0.02234(9) Uani 1 1 d . . . . .
Cl1 Cl 0.33776(4) 0.45694(6) 0.33097(3) 0.0324(2) Uani 1 1 d . . . . .
S1 S 0.68708(4) 0.43021(6) 0.39188(3) 0.0287(2) Uani 1 1 d . . . . .
S2 S 0.52907(5) 0.69853(6) 0.42840(3) 0.0308(2) Uani 1 1 d . . . . .
P2 P 0.43001(4) 0.34726(6) 0.40622(3) 0.02417(19) Uani 1 1 d . . . . .
P1 P 0.47986(5) 0.55083(6) 0.29061(3) 0.0261(2) Uani 1 1 d . . . . .
Cl2 Cl 0.58962(7) 0.95318(9) 0.46102(4) 0.0478(3) Uani 0.8 1 d . . P . .
O1 O 0.48092(12) 0.28601(16) 0.29578(7) 0.0316(6) Uani 1 1 d . . . . .
N4 N 0.57119(14) 0.53935(18) 0.39371(8) 0.0242(6) Uani 1 1 d . . . . .
N2 N 0.45424(13) 0.58070(18) 0.38673(8) 0.0238(6) Uani 1 1 d . . . . .
N1 N 0.55420(14) 0.46708(18) 0.37110(8) 0.0247(6) Uani 1 1 d . . . . .
N3 N 0.60364(14) 0.32492(19) 0.34914(8) 0.0267(6) Uani 1 1 d . . . . .
C9 C 0.51722(17) 0.5976(2) 0.40057(10) 0.0257(7) Uani 1 1 d . . . . .
C3 C 0.66363(17) 0.2750(2) 0.35347(10) 0.0273(7) Uani 1 1 d . . . . .
C40 C 0.36729(18) 0.3850(2) 0.44433(10) 0.0292(8) Uani 1 1 d . . . . .
C8 C 0.71534(17) 0.3208(2) 0.37576(10) 0.0278(7) Uani 1 1 d . . . . .
C46 C 0.50606(17) 0.3275(2) 0.43701(10) 0.0255(7) Uani 1 1 d . . . . .
C45 C 0.32229(17) 0.4591(2) 0.43705(11) 0.0306(8) Uani 1 1 d . . . . .
H45 H 0.323236 0.490773 0.411558 0.037 Uiso 1 1 calc R U . . .
C7 C 0.77766(19) 0.2763(3) 0.38411(11) 0.0353(9) Uani 1 1 d . . . . .
H7 H 0.813248 0.307482 0.398541 0.042 Uiso 1 1 calc R U . . .
C44 C 0.27610(18) 0.4870(3) 0.46676(12) 0.0378(9) Uani 1 1 d . . . . .
H44 H 0.246364 0.538725 0.461695 0.045 Uiso 1 1 calc R U . . .
C47 C 0.55017(18) 0.2511(3) 0.43151(11) 0.0331(8) Uani 1 1 d . . . . .
H47 H 0.538822 0.203287 0.412430 0.040 Uiso 1 1 calc R U . . .
C51 C 0.52468(18) 0.3977(3) 0.46501(10) 0.0318(8) Uani 1 1 d . . . . .
H51 H 0.495167 0.449966 0.469301 0.038 Uiso 1 1 calc R U . . .
C22 C 0.43933(19) 0.6660(2) 0.29368(11) 0.0311(8) Uani 1 1 d . . . . .
C16 C 0.45377(18) 0.5071(2) 0.24011(11) 0.0300(8) Uani 1 1 d . . . . .
C39 C 0.36162(19) 0.2155(3) 0.35690(11) 0.0324(8) Uani 1 1 d . . . . .
H39 H 0.355187 0.265947 0.338276 0.039 Uiso 1 1 calc R U . . .
C11 C 0.34193(18) 0.6643(2) 0.38761(12) 0.0342(8) Uani 1 1 d . . . . .
H11 H 0.319269 0.618601 0.371334 0.041 Uiso 1 1 calc R U . . .
C12 C 0.30749(19) 0.7423(3) 0.40165(12) 0.0397(9) Uani 1 1 d . . . . .
H12 H 0.260438 0.750114 0.394922 0.048 Uiso 1 1 calc R U . . .
C37 C 0.3420(2) 0.0539(3) 0.37498(13) 0.0403(9) Uani 1 1 d . . . . .
H37 H 0.322749 -0.005850 0.368860 0.048 Uiso 1 1 calc R U . . .
C38 C 0.3335(2) 0.1274(3) 0.34866(12) 0.0419(10) Uani 1 1 d . . . . .
H38 H 0.307908 0.118320 0.324327 0.050 Uiso 1 1 calc R U . . .
C48 C 0.61062(19) 0.2446(3) 0.45379(12) 0.0414(10) Uani 1 1 d . . . . .
H48 H 0.639908 0.191772 0.450359 0.050 Uiso 1 1 calc R U . . .
C28 C 0.57125(19) 0.5718(3) 0.28149(11) 0.0327(8) Uani 1 1 d . . . . .
C17 C 0.40118(19) 0.4414(3) 0.23502(12) 0.0356(8) Uani 1 1 d . . . . .
H17 H 0.379751 0.414241 0.258206 0.043 Uiso 1 1 calc R U . . .
C1 C 0.47350(16) 0.3481(2) 0.31736(10) 0.0265(7) Uani 1 1 d . . . . .
C2 C 0.60921(16) 0.4043(2) 0.36775(10) 0.0242(7) Uani 1 1 d . . . . .
C6 C 0.7853(2) 0.1849(3) 0.37050(13) 0.0434(10) Uani 1 1 d . . . . .
H6 H 0.827031 0.152673 0.375924 0.052 Uiso 1 1 calc R U . . .
C41 C 0.3633(2) 0.3373(3) 0.48145(11) 0.0395(9) Uani 1 1 d . . . . .
H41 H 0.393038 0.285647 0.486714 0.047 Uiso 1 1 calc R U . . .
C13 C 0.3402(2) 0.8109(3) 0.42570(13) 0.0430(10) Uani 1 1 d . . . . .
H13 H 0.314365 0.862996 0.435395 0.052 Uiso 1 1 calc R U . . .
O3 O 0.6013(2) 1.0160(3) 0.49348(12) 0.0590(11) Uani 0.8 1 d . . P A .
C10 C 0.41094(17) 0.6540(2) 0.39785(10) 0.0282(8) Uani 1 1 d . . . . .
C14 C 0.4086(2) 0.8042(2) 0.43554(12) 0.0366(9) Uani 1 1 d . . . . .
H14 H 0.431074 0.851009 0.451336 0.044 Uiso 1 1 calc R U . . .
C30 C 0.6813(2) 0.5024(3) 0.26770(12) 0.0458(10) Uani 1 1 d . . . . .
H30 H 0.709914 0.448415 0.266040 0.055 Uiso 1 1 calc R U . . .
C5 C 0.7340(2) 0.1385(3) 0.34912(12) 0.0439(10) Uani 1 1 d . . . . .
H5 H 0.741049 0.075267 0.340686 0.053 Uiso 1 1 calc R U . . .
C49 C 0.6283(2) 0.3156(3) 0.48115(11) 0.0416(10) Uani 1 1 d . . . . .
H49 H 0.669839 0.311471 0.496161 0.050 Uiso 1 1 calc R U . . .
C4 C 0.6733(2) 0.1822(3) 0.33997(11) 0.0367(9) Uani 1 1 d . . . . .
H4 H 0.638675 0.150551 0.324885 0.044 Uiso 1 1 calc R U . . .
C15 C 0.44322(18) 0.7250(2) 0.42104(11) 0.0297(8) Uani 1 1 d . . . . .
C33 C 0.5988(2) 0.6609(3) 0.27307(12) 0.0406(9) Uani 1 1 d . . . . .
H33 H 0.570885 0.715481 0.275090 0.049 Uiso 1 1 calc R U . . .
C50 C 0.58552(19) 0.3914(3) 0.48638(11) 0.0394(9) Uani 1 1 d . . . . .
H50 H 0.597900 0.440001 0.504869 0.047 Uiso 1 1 calc R U . . .
C21 C 0.4854(2) 0.5444(2) 0.20561(11) 0.0343(8) Uani 1 1 d . . . . .
H21 H 0.521836 0.588255 0.208679 0.041 Uiso 1 1 calc R U . . .
C34 C 0.39902(17) 0.2296(2) 0.39232(10) 0.0284(8) Uani 1 1 d . . . . .
C43 C 0.27285(19) 0.4406(3) 0.50363(12) 0.0426(10) Uani 1 1 d . . . . .
H43 H 0.241252 0.460079 0.523983 0.051 Uiso 1 1 calc R U . . .
C27 C 0.4644(2) 0.7369(3) 0.31942(11) 0.0347(8) Uani 1 1 d . . . . .
H27 H 0.505988 0.727585 0.333978 0.042 Uiso 1 1 calc R U . . .
C29 C 0.61315(19) 0.4932(3) 0.27869(11) 0.0378(9) Uani 1 1 d . . . . .
H29 H 0.594907 0.432581 0.284364 0.045 Uiso 1 1 calc R U . . .
C36 C 0.3789(2) 0.0668(3) 0.41060(13) 0.0408(9) Uani 1 1 d . . . . .
H36 H 0.385010 0.015722 0.428957 0.049 Uiso 1 1 calc R U . . .
C35 C 0.40704(19) 0.1549(2) 0.41954(11) 0.0345(8) Uani 1 1 d . . . . .
H35 H 0.431698 0.163946 0.444193 0.041 Uiso 1 1 calc R U . . .
C26 C 0.4287(2) 0.8201(3) 0.32359(12) 0.0426(10) Uani 1 1 d . . . . .
H26 H 0.446091 0.867952 0.340963 0.051 Uiso 1 1 calc R U . . .
C31 C 0.7074(2) 0.5904(4) 0.25918(14) 0.0552(12) Uani 1 1 d . . . . .
H31 H 0.754141 0.596869 0.251399 0.066 Uiso 1 1 calc R U . . .
C18 C 0.3802(2) 0.4157(3) 0.19625(12) 0.0406(9) Uani 1 1 d . . . . .
H18 H 0.343798 0.371772 0.193047 0.049 Uiso 1 1 calc R U . . .
C23 C 0.3798(2) 0.6826(3) 0.27231(13) 0.0446(10) Uani 1 1 d . . . . .
H23 H 0.362756 0.636126 0.254112 0.053 Uiso 1 1 calc R U . . .
C20 C 0.4645(2) 0.5183(3) 0.16694(12) 0.0396(9) Uani 1 1 d . . . . .
H20 H 0.486116 0.544778 0.143678 0.048 Uiso 1 1 calc R U . . .
C42 C 0.3163(2) 0.3651(3) 0.51055(12) 0.0481(11) Uani 1 1 d . . . . .
H42 H 0.313686 0.331969 0.535655 0.058 Uiso 1 1 calc R U . . .
C32 C 0.6666(2) 0.6686(3) 0.26183(14) 0.0535(11) Uani 1 1 d . . . . .
H32 H 0.685283 0.728818 0.255865 0.064 Uiso 1 1 calc R U . . .
C19 C 0.4117(2) 0.4534(3) 0.16213(12) 0.0411(10) Uani 1 1 d . . . . .
H19 H 0.397355 0.435071 0.135622 0.049 Uiso 1 1 calc R U . . .
C25 C 0.3686(3) 0.8347(3) 0.30311(14) 0.0522(11) Uani 1 1 d . . . . .
H25 H 0.343824 0.891657 0.306856 0.063 Uiso 1 1 calc R U . . .
C24 C 0.3442(2) 0.7669(3) 0.27713(15) 0.0570(12) Uani 1 1 d . . . . .
H24 H 0.302980 0.777445 0.262395 0.068 Uiso 1 1 calc R U . . .
O2 O 0.5387(2) 0.9893(4) 0.43451(13) 0.0771(13) Uani 0.8 1 d . . P A .
O4 O 0.5583(3) 0.8698(3) 0.47854(14) 0.0892(17) Uani 0.8 1 d . . P A .
O5 O 0.6498(3) 0.9415(5) 0.43869(17) 0.122(3) Uani 0.8 1 d . . P A 2

loop_
_atom_site_aniso_label
_atom_site_aniso_U_11
_atom_site_aniso_U_22
_atom_site_aniso_U_33
_atom_site_aniso_U_23
_atom_site_aniso_U_13
_atom_site_aniso_U_12
Ru1 0.02300(15) 0.01924(14) 0.02477(15) -0.00149(10) -0.00048(11) -0.00214(10)
Cl1 0.0262(4) 0.0352(5) 0.0357(5) -0.0038(4) -0.0028(4) -0.0002(3)
S1 0.0236(4) 0.0253(4) 0.0371(5) 0.0007(4) -0.0015(4) 0.0008(3)
S2 0.0364(5) 0.0221(4) 0.0339(5) -0.0084(4) -0.0030(4) 0.0009(4)
P2 0.0255(4) 0.0227(4) 0.0243(4) -0.0025(3) -0.0003(3) -0.0048(3)
P1 0.0286(5) 0.0242(4) 0.0256(5) 0.0011(3) -0.0035(4) -0.0033(4)
Cl2 0.0669(9) 0.0369(7) 0.0396(7) -0.0090(5) -0.0157(6) 0.0016(6)
O1 0.0347(14) 0.0253(13) 0.0348(14) -0.0115(11) -0.0004(11) -0.0012(10)
N4 0.0244(14) 0.0203(14) 0.0279(15) -0.0040(11) -0.0008(12) -0.0025(11)
N2 0.0250(15) 0.0195(13) 0.0269(15) -0.0011(11) 0.0018(12) 0.0007(11)
N1 0.0309(15) 0.0202(14) 0.0229(15) 0.0000(11) 0.0006(12) -0.0016(11)
N3 0.0305(15) 0.0206(14) 0.0289(16) -0.0009(12) 0.0002(12) 0.0018(12)
C9 0.0294(18) 0.0216(16) 0.0261(18) 0.0002(14) 0.0017(14) -0.0006(14)
C3 0.0299(18) 0.0287(18) 0.0233(17) 0.0037(14) 0.0031(14) 0.0061(14)
C40 0.0299(19) 0.0309(18) 0.0269(18) -0.0065(15) -0.0010(15) -0.0063(15)
C8 0.0280(18) 0.0264(17) 0.0290(19) 0.0036(14) 0.0036(14) 0.0019(14)
C46 0.0265(18) 0.0277(17) 0.0223(17) 0.0042(14) 0.0024(14) -0.0057(14)
C45 0.0297(19) 0.0306(19) 0.0314(19) -0.0057(15) -0.0024(15) -0.0079(15)
C7 0.0303(19) 0.036(2) 0.040(2) 0.0089(17) 0.0009(16) 0.0038(16)
C44 0.0258(19) 0.042(2) 0.046(2) -0.0159(18) -0.0028(16) -0.0018(16)
C47 0.034(2) 0.0309(19) 0.034(2) 0.0054(16) 0.0044(16) -0.0011(16)
C51 0.0323(19) 0.038(2) 0.0248(18) -0.0028(15) 0.0005(15) -0.0076(16)
C22 0.037(2) 0.0247(18) 0.031(2) 0.0029(15) -0.0021(16) -0.0041(15)
C16 0.0332(19) 0.0267(18) 0.0301(19) -0.0012(15) -0.0065(15) 0.0038(15)
C39 0.038(2) 0.0311(19) 0.0287(19) -0.0030(15) 0.0017(15) -0.0086(16)
C11 0.0302(19) 0.0264(18) 0.046(2) 0.0000(16) 0.0024(17) -0.0006(15)
C12 0.0250(19) 0.035(2) 0.059(3) 0.0016(19) 0.0060(18) 0.0056(16)
C37 0.047(2) 0.0247(19) 0.049(2) -0.0105(17) 0.0108(19) -0.0118(17)
C38 0.048(2) 0.040(2) 0.037(2) -0.0137(18) 0.0017(18) -0.0184(19)
C48 0.033(2) 0.042(2) 0.049(2) 0.0162(19) 0.0051(18) 0.0068(17)
C28 0.033(2) 0.038(2) 0.0272(19) 0.0072(16) -0.0030(15) -0.0073(16)
C17 0.039(2) 0.035(2) 0.033(2) -0.0013(16) -0.0049(16) -0.0036(17)
C1 0.0236(17) 0.0272(18) 0.0287(19) 0.0027(15) -0.0021(14) -0.0051(14)
C2 0.0243(17) 0.0227(17) 0.0256(17) 0.0056(14) 0.0027(14) 0.0010(13)
C6 0.042(2) 0.041(2) 0.047(2) 0.0035(19) 0.0002(19) 0.0193(18)
C41 0.038(2) 0.047(2) 0.033(2) 0.0016(18) 0.0028(17) 0.0028(18)
C13 0.046(2) 0.0278(19) 0.055(3) 0.0001(18) 0.016(2) 0.0102(17)
O3 0.081(3) 0.043(2) 0.053(2) -0.0172(18) 0.005(2) -0.010(2)
C10 0.0291(19) 0.0239(17) 0.0318(19) 0.0031(15) 0.0078(15) 0.0020(14)
C14 0.044(2) 0.0253(18) 0.041(2) -0.0013(16) 0.0076(18) 0.0041(16)
C30 0.039(2) 0.056(3) 0.043(2) 0.003(2) -0.0013(19) 0.003(2)
C5 0.058(3) 0.036(2) 0.038(2) -0.0060(18) -0.002(2) 0.0195(19)
C49 0.030(2) 0.065(3) 0.030(2) 0.0120(19) -0.0040(16) -0.0079(19)
C4 0.047(2) 0.0288(19) 0.035(2) -0.0048(16) -0.0040(17) 0.0068(17)
C15 0.0352(19) 0.0213(17) 0.0326(19) -0.0013(15) 0.0058(15) -0.0028(14)
C33 0.035(2) 0.043(2) 0.043(2) 0.0083(18) -0.0051(18) -0.0105(17)
C50 0.036(2) 0.053(2) 0.029(2) -0.0013(18) -0.0033(17) -0.0123(18)
C21 0.042(2) 0.0282(19) 0.033(2) 0.0013(15) -0.0047(17) 0.0006(16)
C34 0.0281(18) 0.0252(17) 0.0319(19) -0.0036(15) 0.0069(15) -0.0051(14)
C43 0.030(2) 0.065(3) 0.033(2) -0.016(2) 0.0022(16) -0.0049(19)
C27 0.043(2) 0.0318(19) 0.030(2) 0.0039(15) -0.0043(16) -0.0062(16)
C29 0.037(2) 0.047(2) 0.029(2) 0.0059(17) 0.0014(16) -0.0052(18)
C36 0.047(2) 0.030(2) 0.046(2) 0.0037(18) 0.0050(19) -0.0096(17)
C35 0.041(2) 0.032(2) 0.031(2) -0.0003(16) 0.0022(16) -0.0104(16)
C26 0.064(3) 0.0235(19) 0.040(2) -0.0003(16) -0.001(2) -0.0080(18)
C31 0.033(2) 0.076(3) 0.056(3) 0.004(2) 0.003(2) -0.016(2)
C18 0.045(2) 0.037(2) 0.040(2) -0.0073(18) -0.0120(18) -0.0018(18)
C23 0.045(2) 0.037(2) 0.052(3) -0.0062(19) -0.011(2) 0.0002(18)
C20 0.052(2) 0.037(2) 0.030(2) 0.0018(17) -0.0027(18) 0.0054(18)
C42 0.042(2) 0.071(3) 0.031(2) 0.006(2) 0.0055(18) -0.002(2)
C32 0.044(3) 0.056(3) 0.061(3) 0.010(2) 0.004(2) -0.014(2)
C19 0.053(2) 0.041(2) 0.029(2) -0.0054(17) -0.0100(18) 0.0066(19)
C25 0.072(3) 0.029(2) 0.055(3) -0.0031(19) -0.005(2) 0.010(2)
C24 0.054(3) 0.042(2) 0.075(3) -0.010(2) -0.025(2) 0.013(2)
O2 0.068(3) 0.108(4) 0.055(3) 0.012(3) -0.011(2) 0.009(3)
O4 0.163(5) 0.037(2) 0.068(3) 0.002(2) -0.056(3) -0.017(3)
O5 0.058(3) 0.210(7) 0.099(4) -0.096(4) -0.020(3) 0.036(4)

loop_
_atom_type_symbol
_atom_type_description
_atom_type_scat_dispersion_real
_atom_type_scat_dispersion_imag
_atom_type_scat_source
C C 0.0033 0.0016 'International Tables Vol C Tables 4.2.6.8 and 6.1.1.4'
H H 0.0000 0.0000 'International Tables Vol C Tables 4.2.6.8 and 6.1.1.4'
Cl Cl 0.1484 0.1585 'International Tables Vol C Tables 4.2.6.8 and 6.1.1.4'
N N 0.0061 0.0033 'International Tables Vol C Tables 4.2.6.8 and 6.1.1.4'
O O 0.0106 0.0060 'International Tables Vol C Tables 4.2.6.8 and 6.1.1.4'
P P 0.1023 0.0942 'International Tables Vol C Tables 4.2.6.8 and 6.1.1.4'
Ru Ru -1.2594 0.8363 'International Tables Vol C Tables 4.2.6.8 and 6.1.1.4'
S S 0.1246 0.1234 'International Tables Vol C Tables 4.2.6.8 and 6.1.1.4'

loop_
_geom_angle_atom_site_label_1
_geom_angle_atom_site_label_2
_geom_angle_atom_site_label_3
_geom_angle
_geom_angle_site_symmetry_1
_geom_angle_site_symmetry_3
_geom_angle_publ_flag
Cl1 Ru1 P2 89.59(3) . . ?
Cl1 Ru1 P1 87.38(3) . . ?
P1 Ru1 P2 175.45(3) . . ?
N2 Ru1 Cl1 95.49(7) . . ?
N2 Ru1 P2 94.92(7) . . ?
N2 Ru1 P1 88.74(7) . . ?
N1 Ru1 Cl1 171.44(8) . . ?
N1 Ru1 P2 90.27(8) . . ?
N1 Ru1 P1 93.24(8) . . ?
N1 Ru1 N2 76.00(10) . . ?
C1 Ru1 Cl1 91.61(10) . . ?
C1 Ru1 P2 88.51(10) . . ?
C1 Ru1 P1 88.19(10) . . ?
C1 Ru1 N2 172.13(12) . . ?
C1 Ru1 N1 96.94(12) . . ?
C8 S1 C2 87.08(16) . . ?
C9 S2 C15 88.68(16) . . ?
C40 P2 Ru1 118.91(12) . . ?
C40 P2 C34 102.51(15) . . ?
C46 P2 Ru1 109.59(11) . . ?
C46 P2 C40 102.17(16) . . ?
C46 P2 C34 105.43(16) . . ?
C34 P2 Ru1 116.55(11) . . ?
C22 P1 Ru1 113.00(12) . . ?
C22 P1 C16 103.46(16) . . ?
C22 P1 C28 106.57(17) . . ?
C16 P1 Ru1 118.75(12) . . ?
C28 P1 Ru1 113.39(11) . . ?
C28 P1 C16 100.17(16) . . ?
O3 Cl2 O2 110.4(3) . . ?
O3 Cl2 O4 106.6(3) . . ?
O2 Cl2 O4 104.2(3) . . ?
O5 Cl2 O3 109.7(3) . . ?
O5 Cl2 O2 108.1(3) . . ?
O5 Cl2 O4 117.7(4) . . ?
N1 N4 C9 112.1(3) . . ?
C9 N2 Ru1 108.1(2) . . ?
C9 N2 C10 109.6(3) . . ?
C10 N2 Ru1 142.0(2) . . ?
N4 N1 Ru1 120.5(2) . . ?
N4 N1 C2 110.5(3) . . ?
C2 N1 Ru1 128.9(2) . . ?
C2 N3 C3 109.3(3) . . ?
N4 C9 S2 119.5(2) . . ?
N2 C9 S2 117.2(2) . . ?
N2 C9 N4 123.3(3) . . ?
N3 C3 C8 115.2(3) . . ?
N3 C3 C4 124.5(3) . . ?
C4 C3 C8 120.2(3) . . ?
C45 C40 P2 121.7(3) . . ?
C45 C40 C41 118.8(3) . . ?
C41 C40 P2 119.4(3) . . ?
C3 C8 S1 110.3(2) . . ?
C7 C8 S1 128.6(3) . . ?
C7 C8 C3 121.1(3) . . ?
C47 C46 P2 123.5(3) . . ?
C47 C46 C51 118.5(3) . . ?
C51 C46 P2 117.7(3) . . ?
C40 C45 H45 119.8 . . ?
C44 C45 C40 120.4(4) . . ?
C44 C45 H45 119.8 . . ?
C8 C7 H7 121.4 . . ?
C6 C7 C8 117.2(4) . . ?
C6 C7 H7 121.4 . . ?
C45 C44 H44 119.7 . . ?
C43 C44 C45 120.7(4) . . ?
C43 C44 H44 119.7 . . ?
C46 C47 H47 119.8 . . ?
C48 C47 C46 120.4(4) . . ?
C48 C47 H47 119.8 . . ?
C46 C51 H51 119.7 . . ?
C50 C51 C46 120.6(4) . . ?
C50 C51 H51 119.7 . . ?
C27 C22 P1 121.8(3) . . ?
C23 C22 P1 119.5(3) . . ?
C23 C22 C27 118.6(3) . . ?
C17 C16 P1 122.4(3) . . ?
C21 C16 P1 118.7(3) . . ?
C21 C16 C17 118.8(3) . . ?
C38 C39 H39 120.0 . . ?
C34 C39 H39 120.0 . . ?
C34 C39 C38 120.0(3) . . ?
C12 C11 H11 120.8 . . ?
C12 C11 C10 118.4(3) . . ?
C10 C11 H11 120.8 . . ?
C11 C12 H12 119.2 . . ?
C11 C12 C13 121.6(4) . . ?
C13 C12 H12 119.2 . . ?
C38 C37 H37 120.1 . . ?
C38 C37 C36 119.8(3) . . ?
C36 C37 H37 120.1 . . ?
C39 C38 H38 119.5 . . ?
C37 C38 C39 121.0(4) . . ?
C37 C38 H38 119.5 . . ?
C47 C48 H48 120.0 . . ?
C47 C48 C49 120.1(4) . . ?
C49 C48 H48 120.0 . . ?
C33 C28 P1 123.5(3) . . ?
C29 C28 P1 116.9(3) . . ?
C29 C28 C33 119.2(3) . . ?
C16 C17 H17 119.9 . . ?
C18 C17 C16 120.2(4) . . ?
C18 C17 H17 119.9 . . ?
O1 C1 Ru1 176.1(3) . . ?
N1 C2 S1 119.7(2) . . ?
N3 C2 S1 118.2(2) . . ?
N3 C2 N1 122.1(3) . . ?
C7 C6 H6 119.0 . . ?
C7 C6 C5 122.1(4) . . ?
C5 C6 H6 119.0 . . ?
C40 C41 H41 120.0 . . ?
C42 C41 C40 120.0(4) . . ?
C42 C41 H41 120.0 . . ?
C12 C13 H13 119.2 . . ?
C14 C13 C12 121.6(3) . . ?
C14 C13 H13 119.2 . . ?
N2 C10 C11 127.0(3) . . ?
N2 C10 C15 114.0(3) . . ?
C11 C10 C15 119.0(3) . . ?
C13 C14 H14 121.8 . . ?
C13 C14 C15 116.4(4) . . ?
C15 C14 H14 121.8 . . ?
C29 C30 H30 120.2 . . ?
C31 C30 H30 120.2 . . ?
C31 C30 C29 119.6(4) . . ?
C6 C5 H5 119.4 . . ?
C4 C5 C6 121.3(4) . . ?
C4 C5 H5 119.4 . . ?
C48 C49 H49 120.1 . . ?
C50 C49 C48 119.9(4) . . ?
C50 C49 H49 120.1 . . ?
C3 C4 H4 120.9 . . ?
C5 C4 C3 118.2(4) . . ?
C5 C4 H4 120.9 . . ?
C10 C15 S2 110.6(2) . . ?
C14 C15 S2 126.5(3) . . ?
C14 C15 C10 123.0(3) . . ?
C28 C33 H33 120.2 . . ?
C32 C33 C28 119.5(4) . . ?
C32 C33 H33 120.2 . . ?
C51 C50 H50 119.7 . . ?
C49 C50 C51 120.6(4) . . ?
C49 C50 H50 119.7 . . ?
C16 C21 H21 119.6 . . ?
C20 C21 C16 120.8(4) . . ?
C20 C21 H21 119.6 . . ?
C39 C34 P2 120.8(3) . . ?
C39 C34 C35 119.1(3) . . ?
C35 C34 P2 119.8(3) . . ?
C44 C43 H43 120.5 . . ?
C44 C43 C42 119.1(4) . . ?
C42 C43 H43 120.5 . . ?
C22 C27 H27 120.0 . . ?
C26 C27 C22 119.9(4) . . ?
C26 C27 H27 120.0 . . ?
C28 C29 H29 119.8 . . ?
C30 C29 C28 120.5(4) . . ?
C30 C29 H29 119.8 . . ?
C37 C36 H36 120.0 . . ?
C37 C36 C35 119.9(4) . . ?
C35 C36 H36 120.0 . . ?
C34 C35 C36 120.1(4) . . ?
C34 C35 H35 119.9 . . ?
C36 C35 H35 119.9 . . ?
C27 C26 H26 119.5 . . ?
C25 C26 C27 121.0(4) . . ?
C25 C26 H26 119.5 . . ?
C30 C31 H31 119.8 . . ?
C32 C31 C30 120.5(4) . . ?
C32 C31 H31 119.8 . . ?
C17 C18 H18 119.7 . . ?
C19 C18 C17 120.6(4) . . ?
C19 C18 H18 119.7 . . ?
C22 C23 H23 119.7 . . ?
C22 C23 C24 120.6(4) . . ?
C24 C23 H23 119.7 . . ?
C21 C20 H20 120.0 . . ?
C21 C20 C19 120.0(4) . . ?
C19 C20 H20 120.0 . . ?
C41 C42 C43 120.9(4) . . ?
C41 C42 H42 119.5 . . ?
C43 C42 H42 119.5 . . ?
C33 C32 H32 119.6 . . ?
C31 C32 C33 120.7(4) . . ?
C31 C32 H32 119.6 . . ?
C18 C19 C20 119.5(4) . . ?
C18 C19 H19 120.2 . . ?
C20 C19 H19 120.2 . . ?
C26 C25 H25 120.1 . . ?
C26 C25 C24 119.7(4) . . ?
C24 C25 H25 120.1 . . ?
C23 C24 H24 119.9 . . ?
C25 C24 C23 120.1(4) . . ?
C25 C24 H24 119.9 . . ?

loop_
_geom_bond_atom_site_label_1
_geom_bond_atom_site_label_2
_geom_bond_distance
_geom_bond_site_symmetry_2
_geom_bond_publ_flag
Ru1 Cl1 2.4210(9) . ?
Ru1 P2 2.4461(9) . ?
Ru1 P1 2.4257(9) . ?
Ru1 N2 2.174(3) . ?
Ru1 N1 2.014(3) . ?
Ru1 C1 1.865(4) . ?
S1 C8 1.731(3) . ?
S1 C2 1.751(3) . ?
S2 C9 1.716(3) . ?
S2 C15 1.732(4) . ?
P2 C40 1.829(4) . ?
P2 C46 1.816(3) . ?
P2 C34 1.835(3) . ?
P1 C22 1.819(4) . ?
P1 C16 1.841(4) . ?
P1 C28 1.831(4) . ?
Cl2 O3 1.408(4) . ?
Cl2 O2 1.416(4) . ?
Cl2 O4 1.452(5) . ?
Cl2 O5 1.394(5) . ?
O1 C1 1.140(4) . ?
N4 N1 1.309(4) . ?
N4 C9 1.357(4) . ?
N2 C9 1.331(4) . ?
N2 C10 1.389(4) . ?
N1 C2 1.399(4) . ?
N3 C3 1.375(4) . ?
N3 C2 1.287(4) . ?
C3 C8 1.405(5) . ?
C3 C4 1.403(5) . ?
C40 C45 1.391(5) . ?
C40 C41 1.396(5) . ?
C8 C7 1.397(5) . ?
C46 C47 1.396(5) . ?
C46 C51 1.404(5) . ?
C45 H45 0.9500 . ?
C45 C44 1.385(5) . ?
C7 H7 0.9500 . ?
C7 C6 1.381(5) . ?
C44 H44 0.9500 . ?
C44 C43 1.380(6) . ?
C47 H47 0.9500 . ?
C47 C48 1.390(5) . ?
C51 H51 0.9500 . ?
C51 C50 1.381(5) . ?
C22 C27 1.402(5) . ?
C22 C23 1.377(5) . ?
C16 C17 1.397(5) . ?
C16 C21 1.394(5) . ?
C39 H39 0.9500 . ?
C39 C38 1.393(5) . ?
C39 C34 1.386(5) . ?
C11 H11 0.9500 . ?
C11 C12 1.375(5) . ?
C11 C10 1.395(5) . ?
C12 H12 0.9500 . ?
C12 C13 1.405(6) . ?
C37 H37 0.9500 . ?
C37 C38 1.365(6) . ?
C37 C36 1.384(6) . ?
C38 H38 0.9500 . ?
C48 H48 0.9500 . ?
C48 C49 1.393(6) . ?
C28 C33 1.401(5) . ?
C28 C29 1.386(5) . ?
C17 H17 0.9500 . ?
C17 C18 1.386(5) . ?
C6 H6 0.9500 . ?
C6 C5 1.388(6) . ?
C41 H41 0.9500 . ?
C41 C42 1.382(5) . ?
C13 H13 0.9500 . ?
C13 C14 1.376(6) . ?
C10 C15 1.411(5) . ?
C14 H14 0.9500 . ?
C14 C15 1.396(5) . ?
C30 H30 0.9500 . ?
C30 C29 1.383(5) . ?
C30 C31 1.379(6) . ?
C5 H5 0.9500 . ?
C5 C4 1.369(5) . ?
C49 H49 0.9500 . ?
C49 C50 1.373(6) . ?
C4 H4 0.9500 . ?
C33 H33 0.9500 . ?
C33 C32 1.377(6) . ?
C50 H50 0.9500 . ?
C21 H21 0.9500 . ?
C21 C20 1.383(5) . ?
C34 C35 1.395(5) . ?
C43 H43 0.9500 . ?
C43 C42 1.385(6) . ?
C27 H27 0.9500 . ?
C27 C26 1.378(5) . ?
C29 H29 0.9500 . ?
C36 H36 0.9500 . ?
C36 C35 1.398(5) . ?
C35 H35 0.9500 . ?
C26 H26 0.9500 . ?
C26 C25 1.366(6) . ?
C31 H31 0.9500 . ?
C31 C32 1.369(7) . ?
C18 H18 0.9500 . ?
C18 C19 1.385(6) . ?
C23 H23 0.9500 . ?
C23 C24 1.392(6) . ?
C20 H20 0.9500 . ?
C20 C19 1.390(6) . ?
C42 H42 0.9500 . ?
C32 H32 0.9500 . ?
C19 H19 0.9500 . ?
C25 H25 0.9500 . ?
C25 C24 1.372(6) . ?
C24 H24 0.9500 . ?

loop_
_geom_torsion_atom_site_label_1
_geom_torsion_atom_site_label_2
_geom_torsion_atom_site_label_3
_geom_torsion_atom_site_label_4
_geom_torsion
_geom_torsion_site_symmetry_1
_geom_torsion_site_symmetry_2
_geom_torsion_site_symmetry_3
_geom_torsion_site_symmetry_4
_geom_torsion_publ_flag
Ru1 P2 C40 C45 17.2(3) . . . . ?
Ru1 P2 C40 C41 -164.1(2) . . . . ?
Ru1 P2 C46 C47 -94.4(3) . . . . ?
Ru1 P2 C46 C51 79.2(3) . . . . ?
Ru1 P2 C34 C39 -31.2(3) . . . . ?
Ru1 P2 C34 C35 155.3(2) . . . . ?
Ru1 P1 C22 C27 73.8(3) . . . . ?
Ru1 P1 C22 C23 -101.8(3) . . . . ?
Ru1 P1 C16 C17 24.6(3) . . . . ?
Ru1 P1 C16 C21 -158.6(2) . . . . ?
Ru1 P1 C28 C33 -132.9(3) . . . . ?
Ru1 P1 C28 C29 54.0(3) . . . . ?
Ru1 N2 C9 S2 176.55(16) . . . . ?
Ru1 N2 C9 N4 -3.5(4) . . . . ?
Ru1 N2 C10 C11 4.7(6) . . . . ?
Ru1 N2 C10 C15 -173.5(3) . . . . ?
Ru1 N1 C2 S1 -176.02(16) . . . . ?
Ru1 N1 C2 N3 0.3(5) . . . . ?
S1 C8 C7 C6 174.3(3) . . . . ?
P2 C40 C45 C44 -179.0(3) . . . . ?
P2 C40 C41 C42 179.9(3) . . . . ?
P2 C46 C47 C48 174.4(3) . . . . ?
P2 C46 C51 C50 -173.5(3) . . . . ?
P2 C34 C35 C36 175.0(3) . . . . ?
P1 C22 C27 C26 -174.2(3) . . . . ?
P1 C22 C23 C24 173.9(4) . . . . ?
P1 C16 C17 C18 175.4(3) . . . . ?
P1 C16 C21 C20 -175.8(3) . . . . ?
P1 C28 C33 C32 -172.3(3) . . . . ?
P1 C28 C29 C30 173.3(3) . . . . ?
N4 N1 C2 S1 -0.8(4) . . . . ?
N4 N1 C2 N3 175.6(3) . . . . ?
N2 C10 C15 S2 0.4(4) . . . . ?
N2 C10 C15 C14 -179.4(3) . . . . ?
N1 N4 C9 S2 -178.2(2) . . . . ?
N1 N4 C9 N2 1.9(4) . . . . ?
N3 C3 C8 S1 0.2(4) . . . . ?
N3 C3 C8 C7 176.9(3) . . . . ?
N3 C3 C4 C5 -175.0(3) . . . . ?
C9 S2 C15 C10 0.4(3) . . . . ?
C9 S2 C15 C14 -179.8(3) . . . . ?
C9 N4 N1 Ru1 1.1(4) . . . . ?
C9 N4 N1 C2 -174.6(3) . . . . ?
C9 N2 C10 C11 177.0(3) . . . . ?
C9 N2 C10 C15 -1.2(4) . . . . ?
C3 N3 C2 S1 1.2(4) . . . . ?
C3 N3 C2 N1 -175.2(3) . . . . ?
C3 C8 C7 C6 -1.7(5) . . . . ?
C40 P2 C46 C47 138.6(3) . . . . ?
C40 P2 C46 C51 -47.8(3) . . . . ?
C40 P2 C34 C39 100.5(3) . . . . ?
C40 P2 C34 C35 -73.0(3) . . . . ?
C40 C45 C44 C43 -1.5(5) . . . . ?
C40 C41 C42 C43 -0.5(6) . . . . ?
C8 S1 C2 N1 175.5(3) . . . . ?
C8 S1 C2 N3 -0.9(3) . . . . ?
C8 C3 C4 C5 0.0(5) . . . . ?
C8 C7 C6 C5 0.5(6) . . . . ?
C46 P2 C40 C45 137.9(3) . . . . ?
C46 P2 C40 C41 -43.4(3) . . . . ?
C46 P2 C34 C39 -152.9(3) . . . . ?
C46 P2 C34 C35 33.6(3) . . . . ?
C46 C47 C48 C49 -1.4(5) . . . . ?
C46 C51 C50 C49 -1.2(5) . . . . ?
C45 C40 C41 C42 -1.3(5) . . . . ?
C45 C44 C43 C42 -0.3(6) . . . . ?
C7 C6 C5 C4 1.0(6) . . . . ?
C44 C43 C42 C41 1.3(6) . . . . ?
C47 C46 C51 C50 0.4(5) . . . . ?
C47 C48 C49 C50 0.7(6) . . . . ?
C51 C46 C47 C48 0.9(5) . . . . ?
C22 P1 C16 C17 -101.5(3) . . . . ?
C22 P1 C16 C21 75.3(3) . . . . ?
C22 P1 C28 C33 -8.0(4) . . . . ?
C22 P1 C28 C29 179.0(3) . . . . ?
C22 C27 C26 C25 0.4(6) . . . . ?
C22 C23 C24 C25 0.5(7) . . . . ?
C16 P1 C22 C27 -156.5(3) . . . . ?
C16 P1 C22 C23 27.9(4) . . . . ?
C16 P1 C28 C33 99.5(3) . . . . ?
C16 P1 C28 C29 -73.6(3) . . . . ?
C16 C17 C18 C19 1.1(6) . . . . ?
C16 C21 C20 C19 -0.7(6) . . . . ?
C39 C34 C35 C36 1.4(5) . . . . ?
C11 C12 C13 C14 1.6(6) . . . . ?
C11 C10 C15 S2 -178.0(3) . . . . ?
C11 C10 C15 C14 2.3(5) . . . . ?
C12 C11 C10 N2 180.0(3) . . . . ?
C12 C11 C10 C15 -1.9(5) . . . . ?
C12 C13 C14 C15 -1.3(6) . . . . ?
C37 C36 C35 C34 -1.0(6) . . . . ?
C38 C39 C34 P2 -174.4(3) . . . . ?
C38 C39 C34 C35 -0.9(5) . . . . ?
C38 C37 C36 C35 0.1(6) . . . . ?
C48 C49 C50 C51 0.6(6) . . . . ?
C28 P1 C22 C27 -51.4(3) . . . . ?
C28 P1 C22 C23 133.0(3) . . . . ?
C28 P1 C16 C17 148.5(3) . . . . ?
C28 P1 C16 C21 -34.6(3) . . . . ?
C28 C33 C32 C31 -0.6(7) . . . . ?
C17 C16 C21 C20 1.2(5) . . . . ?
C17 C18 C19 C20 -0.6(6) . . . . ?
C2 S1 C8 C3 0.3(3) . . . . ?
C2 S1 C8 C7 -176.0(3) . . . . ?
C2 N3 C3 C8 -0.9(4) . . . . ?
C2 N3 C3 C4 174.3(3) . . . . ?
C6 C5 C4 C3 -1.2(6) . . . . ?
C41 C40 C45 C44 2.3(5) . . . . ?
C13 C14 C15 S2 179.6(3) . . . . ?
C13 C14 C15 C10 -0.6(5) . . . . ?
C10 N2 C9 S2 1.6(4) . . . . ?
C10 N2 C9 N4 -178.5(3) . . . . ?
C10 C11 C12 C13 0.1(6) . . . . ?
C30 C31 C32 C33 0.0(7) . . . . ?
C4 C3 C8 S1 -175.2(3) . . . . ?
C4 C3 C8 C7 1.5(5) . . . . ?
C15 S2 C9 N4 178.9(3) . . . . ?
C15 S2 C9 N2 -1.2(3) . . . . ?
C33 C28 C29 C30 0.0(6) . . . . ?
C21 C16 C17 C18 -1.4(5) . . . . ?
C21 C20 C19 C18 0.4(6) . . . . ?
C34 P2 C40 C45 -113.0(3) . . . . ?
C34 P2 C40 C41 65.7(3) . . . . ?
C34 P2 C46 C47 31.8(3) . . . . ?
C34 P2 C46 C51 -154.7(3) . . . . ?
C34 C39 C38 C37 0.0(6) . . . . ?
C27 C22 C23 C24 -1.9(6) . . . . ?
C27 C26 C25 C24 -1.8(7) . . . . ?
C29 C28 C33 C32 0.6(6) . . . . ?
C29 C30 C31 C32 0.5(7) . . . . ?
C36 C37 C38 C39 0.4(6) . . . . ?
C26 C25 C24 C23 1.4(7) . . . . ?
C31 C30 C29 C28 -0.5(6) . . . . ?
C23 C22 C27 C26 1.5(6) . . . . ?
